data_2017003
loop_
_publ_author_name
'Molins, Elies'
'Coll, Josep'

_publ_section_title
;
 Lupulin structures revisited
;
_journal_coeditor_code FG9000
_journal_issue 3
_journal_name_full 'Acta Crystallographica Section C'
_journal_page_first e11
_journal_page_last e12
_journal_paper_doi 10.1107/S0108270108000309
_journal_volume 65
_journal_year 2009
_chemical_formula_moiety 'C25 H38 O8'
_chemical_formula_sum 'C25 H38 O8'
_chemical_name_common
;
Lupulin D
;
_chemical_name_systematic
;
15\a-methoxydihydroclerodin
;
_space_group_IT_number 19
_symmetry_cell_setting orthorhombic
_symmetry_space_group_name_Hall 'P 2ac 2ab'
_symmetry_space_group_name_H-M 'P 21 21 21'
_cell_angle_alpha 90
_cell_angle_beta 90
_cell_angle_gamma 90
_cell_formula_units_Z 4
_cell_length_a 10.114(3)
_cell_length_b 11.289(4)
_cell_length_c 21.103(9)
_cell_volume 2409.5(15)
_exptl_crystal_colour white
_exptl_crystal_density_diffrn 1.29
_refine_ls_R_factor_gt 0.037
_refine_ls_wR_factor_gt 0.037
_cod_data_source_file fg9000.cif
_cod_data_source_block I
_cod_original_cell_volume 2409.476
_cod_database_code 2017003

loop_
_symmetry_equiv_pos_site_id
_symmetry_equiv_pos_as_xyz
1 x,y,z
2 1/2-x,-y,1/2+z
3 1/2+x,1/2-y,-z
4 -x,1/2+y,1/2-z

loop_
_atom_site_type_symbol
_atom_site_label
_atom_site_fract_x
_atom_site_fract_y
_atom_site_fract_z
_atom_site_U_iso_or_equiv
O O1 0.153100 -0.382100 0.141200 0.05000
O O2 0.108600 -0.470700 0.049100 0.05000
O O3 0.335900 -0.262900 0.211900 0.05000
O O4 0.471100 -0.138500 0.263300 0.05000
O O5 0.369500 -0.283100 0.073400 0.05000
O O6 -0.341700 0.423900 0.057800 0.05000
O O7 -0.052100 0.185400 0.137700 0.05000
O O8 -0.236300 0.306800 0.132900 0.05000
C C1 0.113900 -0.050400 0.117700 0.05000
C C2 -0.025200 -0.033000 0.149400 0.05000
C C3 -0.109400 -0.145300 0.136000 0.05000
C C4 -0.037100 -0.258700 0.154900 0.05000
C C5 0.093700 -0.271600 0.120800 0.05000
C C6 0.189200 -0.169600 0.133800 0.05000
C C7 0.309700 -0.169800 0.088800 0.05000
C C8 0.405100 -0.069500 0.098300 0.05000
C C9 0.331400 0.046400 0.085400 0.05000
C C10 0.206000 0.057700 0.124600 0.05000
C C11 -0.102800 0.071000 0.119600 0.05000
C C12 -0.119600 0.269200 0.100400 0.05000
C C13 -0.166200 0.206900 0.039400 0.05000
C C14 -0.114400 0.079900 0.047900 0.05000
C C15 -0.341700 0.315300 0.089700 0.05000
C C16 -0.317600 0.217800 0.041600 0.05000
C C17 -0.368100 0.522400 0.097900 0.05000
C C18 -0.017100 -0.006300 0.221600 0.05000
C C19 -0.247600 -0.146600 0.166200 0.05000
C C20 0.158400 -0.472100 0.100800 0.05000
C C21 0.234200 -0.574100 0.127600 0.05000
C C22 0.237300 -0.172000 0.203200 0.05000
C C23 0.442600 -0.235700 0.245700 0.05000
C C24 0.520800 -0.346100 0.259900 0.05000
C C25 0.301900 -0.217800 0.024300 0.05000
H H1 0.092000 -0.056000 0.074000 0.05000
H H2 -0.122000 -0.142000 0.091000 0.05000
H H3 -0.021000 -0.256000 0.199000 0.05000
H H4 -0.092000 -0.325000 0.145000 0.05000
H H5 0.076000 -0.271000 0.077000 0.05000
H H6 0.438000 -0.070000 0.140000 0.05000
H H7 0.477000 -0.078000 0.069000 0.05000
H H8 0.388000 0.111000 0.095000 0.05000
H H9 0.307000 0.049000 0.042000 0.05000
H H10 0.160000 0.127000 0.112000 0.05000
H H11 0.231000 0.064000 0.168000 0.05000
H H12 -0.187000 0.053000 0.137000 0.05000
H H13 -0.064000 0.336000 0.094000 0.05000
H H14 -0.136000 0.236000 0.000000 0.05000
H H15 -0.031000 0.068000 0.028000 0.05000
H H16 -0.176000 0.024000 0.032000 0.05000
H H17 -0.423000 0.310000 0.112000 0.05000
H H18 -0.353000 0.240000 0.002000 0.05000
H H19 -0.356000 0.145000 0.055000 0.05000
H H20 -0.419000 0.487000 0.130000 0.05000
H H21 -0.292000 0.557000 0.117000 0.05000
H H22 -0.420000 0.583000 0.079000 0.05000
H H23 0.051000 0.050000 0.230000 0.05000
H H24 -0.100000 0.025000 0.235000 0.05000
H H25 0.001000 -0.078000 0.244000 0.05000
H H26 -0.243000 -0.140000 0.211000 0.05000
H H27 -0.297000 -0.080000 0.151000 0.05000
H H28 -0.290000 -0.219000 0.155000 0.05000
H H29 0.229000 -0.566000 0.172000 0.05000
H H30 0.196000 -0.648000 0.116000 0.05000
H H31 0.325000 -0.573000 0.116000 0.05000
H H32 0.164000 -0.187000 0.230000 0.05000
H H33 0.275000 -0.097000 0.213000 0.05000
H H34 0.476000 -0.389000 0.292000 0.05000
H H35 0.528000 -0.394000 0.223000 0.05000
H H36 0.607000 -0.326000 0.275000 0.05000
H H37 0.350000 -0.183000 -0.009000 0.05000
H H38 0.219000 -0.246000 0.009000 0.05000

loop_
_atom_type_symbol
C
H
O
